data_7248502
loop_
_publ_author_name
'Gawraczy\'nski, Jakub'
'Leszczy\'nski, Piotr J.'
'Cyra\'nski, Micha\/l K.'
'Dobrzycki, \/Lukasz'
'Ko\'zmi\'nski, Wiktor'
'Fija\/lkowski, Karol J.'
'Grochala, Wojciech'
'Jaro\'n, Tomasz'

_publ_section_title
;
 Synthesis and structural trends in a series of simple
 tetraalkylphosphonium salts
;
_journal_issue 20
_journal_name_full CrystEngComm
_journal_page_first 2673
_journal_page_last 2682
_journal_paper_doi 10.1039/D4CE00210E
_journal_volume 26
_journal_year 2024
_chemical_formula_moiety 'C8 H20 P, H O4 S'
_chemical_formula_sum 'C8 H21 O4 P S'
_chemical_formula_weight 244.293
_space_group_crystal_system triclinic
_space_group_IT_number 2
_space_group_name_Hall '-P 1'
_space_group_name_H-M_alt 'P -1'
_symmetry_Int_Tables_number 2
_atom_sites_solution_primary dual
_audit_creation_date 2024-04-12
_audit_creation_method
;
Olex2 1.5
(compiled 2024.02.16 svn.r378c4104 for OlexSys, GUI svn.r6928)
;
_audit_update_record
;
2024-04-12 deposited with the CCDC.	2024-04-15 downloaded from the CCDC.
;
_cell_angle_alpha 91.535(5)
_cell_angle_beta 108.541(7)
_cell_angle_gamma 113.825(7)
_cell_formula_units_Z 2
_cell_length_a 8.2712(7)
_cell_length_b 9.0723(5)
_cell_length_c 9.5156(5)
_cell_measurement_reflns_used 5830
_cell_measurement_temperature 99.9(3)
_cell_measurement_theta_max 75.7040
_cell_measurement_theta_min 4.9700
_cell_volume 609.29(9)
_computing_cell_refinement 'CrysAlisPro 1.171.42.49 (Rigaku OD, 2022)'
_computing_data_collection 'CrysAlisPro 1.171.42.49 (Rigaku OD, 2022)'
_computing_data_reduction 'CrysAlisPro 1.171.42.49 (Rigaku OD, 2022)'
_computing_molecular_graphics 'Olex2 1.5 (Dolomanov et al., 2009)'
_computing_publication_material 'Olex2 1.5 (Dolomanov et al., 2009)'
_computing_structure_refinement 'olex2.refine 1.5 (Bourhis et al., 2015)'
_computing_structure_solution 'SHELXT  (Sheldrick, 2015)'
_diffrn_ambient_environment N~2~
_diffrn_ambient_temperature 99.9(3)
_diffrn_detector 'CCD plate'
_diffrn_detector_area_resol_mean 5.2687
_diffrn_detector_type Atlas
_diffrn_measured_fraction_theta_full 0.9964
_diffrn_measured_fraction_theta_max 0.9862
_diffrn_measurement_details
;
List of Runs (angles in degrees, time in seconds):

  # Type    Start    End  Width  t~exp~   \w     \q     \k     \f   Frames
#--------------------------------------------------------------------------
  1  \w   -113.00 -30.00   1.00    2.50    --  -41.18 -77.00-150.00   83
  2  \w    -72.00  31.00   1.00    2.50    --  -41.18  77.00 -60.00  103
  3  \w     11.00  87.00   1.00    2.50    --   41.18  77.00 150.00   76
  4  \w    -28.00  67.00   1.00    2.50    --   41.18 -57.00  60.00   95
  5  \w     11.00  87.00   1.00    2.50    --   41.18  77.00   0.00   76
  6  \w     40.00 137.00   1.00   12.00    --  109.50 -61.00  90.00   97
  7  \w     30.00 106.00   1.00   12.00    --  109.50 -94.00 -60.00   76
  8  \w     56.00 112.00   1.00   12.00    --  109.50-125.00  90.00   56
  9  \w     36.00 132.00   1.00   12.00    --  109.50 -30.00 -30.00   96
 10  \w     30.00 106.00   1.00   12.00    --  109.50 -94.00-120.00   76
 11  \w     56.00 112.00   1.00   12.00    --  109.50-125.00-150.00   56
 12  \w     56.00 112.00   1.00   12.00    --  109.50-125.00-120.00   56
 13  \w     86.00 158.00   1.00   12.00    --  109.50  30.00  30.00   72
 14  \w     56.00 112.00   1.00   12.00    --  109.50-125.00  30.00   56
 15  \w     86.00 158.00   1.00   12.00    --  109.50  30.00 150.00   72
 16  \w     31.00 157.00   1.00   12.00    --  109.50 -15.00 120.00  126
 17  \w     86.00 158.00   1.00   12.00    --  109.50  45.00 -60.00   72
 18  \w     40.00 137.00   1.00   12.00    --  109.50 -61.00-150.00   97
 19  \w     56.00 112.00   1.00   12.00    --  109.50-125.00-180.00   56
 20  \w     57.00 158.00   1.00   12.00    --  109.50  15.00  90.00  101
 21  \w     36.00 132.00   1.00   12.00    --  109.50 -30.00-150.00   96
 22  \w     30.00 106.00   1.00   12.00    --  109.50 -94.00  90.00   76
 23  \w     56.00 112.00   1.00   12.00    --  109.50-125.00  60.00   56
 24  \w     86.00 158.00   1.00   12.00    --  109.50  45.00-120.00   72
 25  \w   -112.00 -19.00   1.00    2.50    --  -41.18 -38.00 -30.00   93
 26  \w      6.00  72.00   1.00    2.50    --   41.18 -77.00 150.00   66
 27  \w     11.00  87.00   1.00    2.50    --   41.18  77.00 -90.00   76
 28  \w     34.00  79.00   1.00    2.50    --   41.18 -99.00   0.00   45
 29  \w     11.00  87.00   1.00    2.50    --   41.18  77.00  60.00   76
 30  \w     82.00 158.00   1.00   12.00    --  109.50  61.00 -30.00   76
 31  \w     82.00 158.00   1.00   12.00    --  109.50  61.00-180.00   76
 32  \w     86.00 158.00   1.00   12.00    --  109.50  45.00 -90.00   72
 33  \w     82.00 158.00   1.00   12.00    --  109.50  61.00 150.00   76
 34  \w     82.00 152.00   1.00   12.00    --  109.50  61.00-150.00   70
 35  \w     82.00 158.00   1.00   12.00    --  109.50  61.00  90.00   76
;
_diffrn_measurement_device 'four-circle diffractometer'
_diffrn_measurement_device_type 'SuperNova, Single source at offset/far, Atlas'
_diffrn_measurement_method '\w scans'
_diffrn_orient_matrix_type 'CrysAlisPro convention (1999,Acta A55,543-557)'
_diffrn_orient_matrix_UB_11 0.0703996000
_diffrn_orient_matrix_UB_12 -0.1342401000
_diffrn_orient_matrix_UB_13 0.0199985000
_diffrn_orient_matrix_UB_21 0.2060628000
_diffrn_orient_matrix_UB_22 0.1325050000
_diffrn_orient_matrix_UB_23 0.0699017000
_diffrn_orient_matrix_UB_31 -0.0139239000
_diffrn_orient_matrix_UB_32 -0.0045435000
_diffrn_orient_matrix_UB_33 0.1576027000
_diffrn_radiation_monochromator mirror
_diffrn_radiation_probe x-ray
_diffrn_radiation_type 'Cu K\a'
_diffrn_radiation_wavelength 1.54184
_diffrn_reflns_av_unetI/netI 0.0978
_diffrn_reflns_Laue_measured_fraction_full 0.9964
_diffrn_reflns_Laue_measured_fraction_max 0.9862
_diffrn_reflns_limit_h_max 10
_diffrn_reflns_limit_h_min -10
_diffrn_reflns_limit_k_max 11
_diffrn_reflns_limit_k_min -11
_diffrn_reflns_limit_l_max 11
_diffrn_reflns_limit_l_min -11
_diffrn_reflns_number 6348
_diffrn_reflns_point_group_measured_fraction_full 0.9964
_diffrn_reflns_point_group_measured_fraction_max 0.9862
_diffrn_reflns_theta_full 67.6840
_diffrn_reflns_theta_max 75.92
_diffrn_reflns_theta_min 4.98
_diffrn_source 'micro-focus sealed X-ray tube'
_diffrn_source_type 'SuperNova (Cu) X-ray Source'
_exptl_absorpt_coefficient_mu 3.545
_exptl_absorpt_correction_T_max -0.010
_exptl_absorpt_correction_T_min 10000000.000
_exptl_absorpt_correction_type gaussian
_exptl_absorpt_process_details
;
CrysAlisPro 1.171.42.49 (Rigaku Oxford Diffraction, 2022)
Numerical absorption correction based on gaussian integration over
a multifaceted crystal model
Empirical absorption correction using spherical harmonics,
implemented in SCALE3 ABSPACK scaling algorithm.
;
_exptl_crystal_colour 'clear colourless'
_exptl_crystal_colour_lustre clear
_exptl_crystal_colour_primary colourless
_exptl_crystal_density_diffrn 1.332
_exptl_crystal_description plate
_exptl_crystal_F_000 264.0
_exptl_crystal_size_max 0.298
_exptl_crystal_size_mid 0.115
_exptl_crystal_size_min 0.075
_refine_diff_density_max 0.4956
_refine_diff_density_min -0.4863
_refine_diff_density_rms 0.1256
_refine_ls_d_res_high 0.7948
_refine_ls_d_res_low 8.8760
_refine_ls_goodness_of_fit_ref 1.0145
_refine_ls_hydrogen_treatment mixed
_refine_ls_matrix_type full
_refine_ls_number_constraints 29
_refine_ls_number_parameters 136
_refine_ls_number_reflns 6348
_refine_ls_number_restraints 0
_refine_ls_restrained_S_all 1.4705
_refine_ls_R_factor_all 0.0800
_refine_ls_R_factor_gt 0.0448
_refine_ls_shift/su_max -0.0007
_refine_ls_shift/su_mean 0.0000
_refine_ls_structure_factor_coef Fsqd
_refine_ls_weighting_details 'w=1/[\s^2^(Fo^2^)+(0.0848P)^2^+3.0153P] where P=(Fo^2^+2Fc^2^)/3'
_refine_ls_weighting_scheme calc
_refine_ls_wR_factor_gt 0.2360
_refine_ls_wR_factor_ref 0.1170
_reflns_Friedel_coverage 0.0
_reflns_limit_h_max 10
_reflns_limit_h_min -10
_reflns_limit_k_max 11
_reflns_limit_k_min -11
_reflns_limit_l_max 11
_reflns_limit_l_min -11
_reflns_number_gt 2054
_reflns_number_total 6348
_reflns_threshold_expression I>=2u(I)
_twin_special_details
;
Component 2 rotated by -179.9012\% 
around [1.00 0.00 -0.00] (reciprocal) or [0.90 0.34 0.26] (direct)
Component 3 rotated by 90.8792\% 
around [1.00 -0.00 0.00] (reciprocal) or [0.90 0.34 0.26] (direct)
;
_cod_data_source_file d4ce00210e2.cif
_cod_data_source_block 20230813_TJ428fridge01_tw3_twin1_hklf4
_cod_depositor_comments 'Adding full bibliography for 7248499--7248509.cif.'
_cod_database_code 7248502
_chemical_oxdiff_formula 'C8 H21 O4 P S'
_chemical_oxdiff_usercomment 'TJ428 crystallized in the fridge TEPHS plate'
_olex2_refinement_description
;
1. Twinned data refinement
 Scales: 0.475(3)
 0.377(2) 0.1482(13)
2. Fixed Uiso
 At 1.2 times of:
  All C(H,H) groups
 At 1.5 times of:
  All C(H,H,H) groups, All O(H) groups
3.a Secondary CH2 refined with riding coordinates:
 C008(H00k,H00l), C009(H00f,H00g), C00D(H00d,H00e), C00E(H00s,H00t)
3.b Idealised Me refined as rotating group:
 C007(H00a,H00b,H00c), C00A(H00h,H00i,H00j), C00B(H00m,H00q,H00r), C00C(H00n,
 H00o,H00p)
;
_olex2_submission_original_sample_id 'TJ428 IPA fridge 3 months'
_olex2_submission_special_instructions 'No special instructions were received'
_oxdiff_exptl_absorpt_empirical_details
;
Empirical correction (ABSPACK) includes:
- Absorption correction using spherical harmonics
- Frame scaling
;
_oxdiff_exptl_absorpt_empirical_full_max 1.733
_oxdiff_exptl_absorpt_empirical_full_min 0.707
_oxdiff_twin_integration_method simultaneous
_oxdiff_twin_items 3

loop_
_space_group_symop_id
_space_group_symop_operation_xyz
1 x,y,z
2 -x,-y,-z

loop_
_atom_site_label
_atom_site_type_symbol
_atom_site_fract_x
_atom_site_fract_y
_atom_site_fract_z
_atom_site_U_iso_or_equiv
_atom_site_adp_type
_atom_site_occupancy
_atom_site_refinement_flags_posn
S001 S 0.75453(13) 0.65175(12) 0.68861(11) 0.0235(2) Uani 1.000000 .
P002 P -0.03414(14) 0.73771(13) 0.25500(11) 0.0214(2) Uani 1.000000 .
O003 O 0.7135(5) 0.5078(4) 0.5858(4) 0.0375(8) Uani 1.000000 .
O004 O 0.9377(5) 0.7822(4) 0.7167(4) 0.0402(8) Uani 1.000000 .
O005 O 0.6129(6) 0.7208(4) 0.5994(5) 0.0482(10) Uani 1.000000 .
H005 H 0.513(11) 0.653(9) 0.525(9) 0.0723(16) Uiso 1.000000 .
O006 O 0.7162(6) 0.6108(5) 0.8209(4) 0.0492(10) Uani 1.000000 .
C007 C 0.2766(6) 0.8370(5) 0.5234(5) 0.0309(10) Uani 1.000000 .
H00a H 0.359(3) 0.852(4) 0.4651(18) 0.0463(14) Uiso 1.000000 GR
H00b H 0.348(3) 0.913(3) 0.6198(18) 0.0463(14) Uiso 1.000000 GR
H00c H 0.2297(7) 0.7242(15) 0.542(3) 0.0463(14) Uiso 1.000000 GR
C008 C 0.1078(6) 0.7468(6) 0.1435(5) 0.0275(9) Uani 1.000000 .
H00k H 0.1981(6) 0.7017(6) 0.1928(5) 0.0330(11) Uiso 1.000000 R
H00l H 0.0245(6) 0.6770(6) 0.0435(5) 0.0330(11) Uiso 1.000000 R
C009 C -0.2097(6) 0.8063(5) 0.1595(4) 0.0243(8) Uani 1.000000 .
H00f H -0.1455(6) 0.9250(5) 0.1595(4) 0.0292(10) Uiso 1.000000 R
H00g H -0.2737(6) 0.7491(5) 0.0533(4) 0.0292(10) Uiso 1.000000 R
C00A C -0.2865(7) 0.4095(6) 0.1385(5) 0.0317(10) Uani 1.000000 .
H00h H -0.2283(17) 0.419(3) 0.0621(15) 0.0475(14) Uiso 1.000000 GR
H00i H -0.329(4) 0.2977(7) 0.1595(11) 0.0475(14) Uiso 1.000000 GR
H00j H -0.395(2) 0.435(3) 0.101(2) 0.0475(14) Uiso 1.000000 GR
C00B C 0.2191(7) 0.9217(6) 0.1220(5) 0.0331(10) Uani 1.000000 .
H00m H 0.284(4) 0.9182(7) 0.053(3) 0.0496(15) Uiso 1.000000 GR
H00q H 0.1314(9) 0.9700(17) 0.080(4) 0.0496(15) Uiso 1.000000 GR
H00r H 0.312(4) 0.9883(13) 0.2195(8) 0.0496(15) Uiso 1.000000 GR
C00C C -0.3594(6) 0.7757(6) 0.2315(5) 0.0313(10) Uani 1.000000 .
H00n H -0.441(3) 0.828(4) 0.183(3) 0.0470(15) Uiso 1.000000 GR
H00o H -0.437(3) 0.6576(6) 0.218(4) 0.0470(15) Uiso 1.000000 GR
H00p H -0.2965(6) 0.822(4) 0.3393(10) 0.0470(15) Uiso 1.000000 GR
C00D C 0.1094(6) 0.8706(5) 0.4352(5) 0.0246(8) Uani 1.000000 .
H00d H 0.1580(6) 0.9856(5) 0.4193(5) 0.0295(10) Uiso 1.000000 R
H00e H 0.0288(6) 0.8580(5) 0.4960(5) 0.0295(10) Uiso 1.000000 R
C00E C -0.1412(6) 0.5301(5) 0.2831(5) 0.0259(9) Uani 1.000000 .
H00s H -0.0405(6) 0.4943(5) 0.3273(5) 0.0311(10) Uiso 1.000000 R
H00t H -0.2042(6) 0.5267(5) 0.3565(5) 0.0311(10) Uiso 1.000000 R

loop_
_atom_site_aniso_label
_atom_site_aniso_U_11
_atom_site_aniso_U_22
_atom_site_aniso_U_33
_atom_site_aniso_U_12
_atom_site_aniso_U_13
_atom_site_aniso_U_23
S001 0.0233(5) 0.0220(5) 0.0230(5) 0.0087(4) 0.0072(4) 0.0024(4)
P002 0.0216(5) 0.0205(5) 0.0208(5) 0.0086(4) 0.0066(4) 0.0027(4)
O003 0.0289(16) 0.0387(19) 0.0393(18) 0.0164(14) 0.0043(14) -0.0111(15)
O004 0.0290(17) 0.0372(19) 0.043(2) 0.0051(14) 0.0123(15) -0.0012(15)
O005 0.042(2) 0.0291(18) 0.054(2) 0.0193(16) -0.0100(17) -0.0059(17)
O006 0.052(2) 0.049(2) 0.0299(18) 0.0034(18) 0.0176(17) 0.0033(16)
C007 0.029(2) 0.025(2) 0.031(2) 0.0109(18) 0.0025(18) 0.0012(18)
C008 0.027(2) 0.031(2) 0.024(2) 0.0115(18) 0.0098(17) 0.0011(17)
C009 0.024(2) 0.025(2) 0.0209(19) 0.0107(16) 0.0042(16) 0.0014(16)
C00A 0.032(2) 0.025(2) 0.031(2) 0.0065(18) 0.0103(18) 0.0008(18)
C00B 0.030(2) 0.041(3) 0.033(2) 0.017(2) 0.0145(19) 0.013(2)
C00C 0.028(2) 0.033(2) 0.032(2) 0.0135(19) 0.0094(18) -0.0002(19)
C00D 0.027(2) 0.0204(19) 0.022(2) 0.0086(16) 0.0054(16) 0.0002(15)
C00E 0.030(2) 0.0196(19) 0.024(2) 0.0069(16) 0.0095(17) 0.0033(16)

loop_
_atom_type_symbol
_atom_type_scat_dispersion_real
_atom_type_scat_dispersion_imag
_atom_type_scat_Cromer_Mann_a1
_atom_type_scat_Cromer_Mann_a2
_atom_type_scat_Cromer_Mann_a3
_atom_type_scat_Cromer_Mann_a4
_atom_type_scat_Cromer_Mann_b1
_atom_type_scat_Cromer_Mann_b2
_atom_type_scat_Cromer_Mann_b3
_atom_type_scat_Cromer_Mann_b4
_atom_type_scat_Cromer_Mann_c
_atom_type_scat_source
_atom_type_scat_dispersion_source
C 0.01788 0.00908 2.31000 1.02000 1.58860 0.86500 20.84390 10.20750 0.56870 51.65120 0.21560 'International Tables Volume C Table 6.1.1.4 (pp. 500-502)' 'Brennan, Cowan, Rev. Sci. Instrum., 1992, 63, 850'
H 0.00000 0.00000 0.49300 0.32291 0.14019 0.04081 10.51090 26.12570 3.14236 57.79970 0.00304 'International Tables Volume C Table 6.1.1.4 (pp. 500-502)' 'Brennan, Cowan, Rev. Sci. Instrum., 1992, 63, 850'
O 0.04960 0.03234 3.04850 2.28680 1.54630 0.86700 13.27710 5.70110 0.32390 32.90890 0.25080 'International Tables Volume C Table 6.1.1.4 (pp. 500-502)' 'Brennan, Cowan, Rev. Sci. Instrum., 1992, 63, 850'
P 0.29730 0.43501 6.43450 4.17910 1.78000 1.49080 1.90670 27.15700 0.52600 68.16450 1.11490 'International Tables Volume C Table 6.1.1.4 (pp. 500-502)' 'Brennan, Cowan, Rev. Sci. Instrum., 1992, 63, 850'
S 0.33376 0.55840 6.90530 5.20340 1.43790 1.58630 1.46790 22.21510 0.25360 56.17200 0.86690 'International Tables Volume C Table 6.1.1.4 (pp. 500-502)' 'Brennan, Cowan, Rev. Sci. Instrum., 1992, 63, 850'

loop_
_exptl_crystal_face_index_h
_exptl_crystal_face_index_k
_exptl_crystal_face_index_l
_exptl_crystal_face_perp_dist
-4 5 1 0.1241
-3 2 6 0.0817
-1 -1 6 0.0749
3 -6 1 0.1396
-1 4 -5 0.0792
-4 0 5 0.0604
3 0 3 0.0449
5 0 -2 0.0346
2 0 -6 0.0378
-4 0 -1 0.0298

loop_
_geom_angle_atom_site_label_1
_geom_angle_atom_site_label_2
_geom_angle_atom_site_label_3
_geom_angle
_geom_angle_site_symmetry_1
_geom_angle_site_symmetry_3
_geom_angle_publ_flag
O004 S001 O003 113.0(2) . . ?
O005 S001 O003 104.9(2) . . ?
O005 S001 O004 104.2(2) . . ?
O006 S001 O003 112.3(2) . . ?
O006 S001 O004 113.9(2) . . ?
O006 S001 O005 107.6(3) . . ?
C009 P002 C008 109.3(2) . . ?
C00D P002 C008 110.8(2) . . ?
C00D P002 C009 107.7(2) . . ?
C00E P002 C008 108.2(2) . . ?
C00E P002 C009 111.6(2) . . ?
C00E P002 C00D 109.3(2) . . ?
H005 O005 S001 116(5) . . ?
H00b C007 H00a 109.5 . . ?
H00c C007 H00a 109.5 . . ?
H00c C007 H00b 109.5 . . ?
C00D C007 H00a 109.5 . . ?
C00D C007 H00b 109.5 . . ?
C00D C007 H00c 109.5 . . ?
H00k C008 P002 108.99(15) . . ?
H00l C008 P002 108.99(14) . . ?
H00l C008 H00k 107.8 . . ?
C00B C008 P002 113.0(3) . . ?
C00B C008 H00k 109.0(2) . . ?
C00B C008 H00l 109.0(2) . . ?
H00f C009 P002 108.91(14) . . ?
H00g C009 P002 108.91(13) . . ?
H00g C009 H00f 107.7 . . ?
C00C C009 P002 113.3(3) . . ?
C00C C009 H00f 108.9(2) . . ?
C00C C009 H00g 108.9(2) . . ?
H00i C00A H00h 109.5 . . ?
H00j C00A H00h 109.5 . . ?
H00j C00A H00i 109.5 . . ?
C00E C00A H00h 109.5 . . ?
C00E C00A H00i 109.5 . . ?
C00E C00A H00j 109.5 . . ?
H00m C00B C008 109.5 . . ?
H00q C00B C008 109.5 . . ?
H00q C00B H00m 109.5 . . ?
H00r C00B C008 109.5 . . ?
H00r C00B H00m 109.5 . . ?
H00r C00B H00q 109.5 . . ?
H00n C00C C009 109.5 . . ?
H00o C00C C009 109.5 . . ?
H00o C00C H00n 109.5 . . ?
H00p C00C C009 109.5 . . ?
H00p C00C H00n 109.5 . . ?
H00p C00C H00o 109.5 . . ?
C007 C00D P002 113.7(3) . . ?
H00d C00D P002 108.83(14) . . ?
H00d C00D C007 108.8(2) . . ?
H00e C00D P002 108.83(14) . . ?
H00e C00D C007 108.8(2) . . ?
H00e C00D H00d 107.7 . . ?
C00A C00E P002 113.7(3) . . ?
H00s C00E P002 108.83(15) . . ?
H00s C00E C00A 108.8(3) . . ?
H00t C00E P002 108.83(14) . . ?
H00t C00E C00A 108.8(2) . . ?
H00t C00E H00s 107.7 . . ?

loop_
_geom_bond_atom_site_label_1
_geom_bond_atom_site_label_2
_geom_bond_distance
_geom_bond_site_symmetry_2
_geom_bond_publ_flag
S001 O003 1.463(3) . ?
S001 O004 1.430(3) . ?
S001 O005 1.573(4) . ?
S001 O006 1.416(4) . ?
P002 C008 1.797(4) . ?
P002 C009 1.800(4) . ?
P002 C00D 1.800(4) . ?
P002 C00E 1.798(4) . ?
O005 H005 0.87(8) . ?
C007 H00a 0.9800 . ?
C007 H00b 0.9800 . ?
C007 H00c 0.9800 . ?
C007 C00D 1.526(6) . ?
C008 H00k 0.9900 . ?
C008 H00l 0.9900 . ?
C008 C00B 1.538(6) . ?
C009 H00f 0.9900 . ?
C009 H00g 0.9900 . ?
C009 C00C 1.534(6) . ?
C00A H00h 0.9800 . ?
C00A H00i 0.9800 . ?
C00A H00j 0.9800 . ?
C00A C00E 1.529(6) . ?
C00B H00m 0.9800 . ?
C00B H00q 0.9800 . ?
C00B H00r 0.9800 . ?
C00C H00n 0.9800 . ?
C00C H00o 0.9800 . ?
C00C H00p 0.9800 . ?
C00D H00d 0.9900 . ?
C00D H00e 0.9900 . ?
C00E H00s 0.9900 . ?
C00E H00t 0.9900 . ?

loop_
_twin_individual_id
_twin_individual_mass_fraction_refined
_oxdiff_twin_reflns_isolated
_oxdiff_twin_reflns_overlapped
_twin_individual_twin_lattice_type
_twin_individual_twin_matrix_11
_twin_individual_twin_matrix_12
_twin_individual_twin_matrix_13
_twin_individual_twin_matrix_21
_twin_individual_twin_matrix_22
_twin_individual_twin_matrix_23
_twin_individual_twin_matrix_31
_twin_individual_twin_matrix_32
_twin_individual_twin_matrix_33
1 0.475(3) 3881 5368 ref 1.0000 0.0000 0.0000 0.0000 1.0000 0.0000 0.0000 0.0000 1.0000
2 0.377(2) 4218 5024 nmt 0.9992 0.7527 0.5704 0.0009 -0.9992 0.0020 -0.0011 -0.0022 -1.0001
3 0.1482(13) 7142 2238 nmt 0.9982 0.0879 0.6419 0.0001 -0.0410 -0.9539 0.0051 1.0500 0.0119

loop_
_exptl_oxdiff_crystal_face_indexfrac_h
_exptl_oxdiff_crystal_face_indexfrac_k
_exptl_oxdiff_crystal_face_indexfrac_l
_exptl_oxdiff_crystal_face_x
_exptl_oxdiff_crystal_face_y
_exptl_oxdiff_crystal_face_z
-3.7218 5.4473 1.4836 -0.9636 0.0586 0.2609
-2.9368 1.6558 5.8136 -0.3128 0.0206 0.9496
-1.4316 -1.0537 6.1034 0.1627 -0.0080 0.9866
3.0220 -5.6454 0.9430 0.9894 -0.0594 0.1322
-0.7443 3.9083 -4.6560 -0.6702 0.0390 -0.7412
-3.8859 -0.1741 5.2102 -0.1460 -0.4596 0.8760
3.2589 0.0768 2.7921 0.2750 0.8769 0.3943
4.8431 0.1768 -2.3358 0.2705 0.8581 -0.4364
1.9685 0.1223 -6.1673 -0.0012 -0.0093 -1.0000
-4.1821 -0.1234 -1.0158 -0.2982 -0.9491 -0.1013
